data_2017147
loop_
_publ_author_name
'G\"orbitz, Carl Henrik'
'Rissanen, Kari'
'Valkonen, Arto'
'Husab\/o, \%Asmund'

_publ_section_title
;
 Molecular aggregation in selected crystalline 1:1 complexes of
 hydrophobic <small>D</small>- and <small>L</small>-amino acids. IV.
 The <small>L</small>-phenylalanine series
;
_journal_coeditor_code SK3316
_journal_issue 6
_journal_name_full 'Acta Crystallographica Section C'
_journal_page_first o267
_journal_page_last o272
_journal_paper_doi 10.1107/S0108270109014309
_journal_volume 65
_journal_year 2009
_chemical_formula_iupac 'C9 H11 N O2, C6 H13 N O2'
_chemical_formula_moiety 'C9 H11 N O2, C6 H13 N O2'
_chemical_formula_sum 'C15 H24 N2 O4'
_chemical_formula_weight 296.36
_chemical_name_systematic
;
L-Phenylalanine--D-alloisoleucine (1/1)
;
_space_group_IT_number 4
_symmetry_cell_setting monoclinic
_symmetry_space_group_name_Hall 'P 2yb'
_symmetry_space_group_name_H-M 'P 1 21 1'
_atom_sites_solution_hydrogens geom
_atom_sites_solution_primary direct
_atom_sites_solution_secondary difmap
_audit_creation_method SHELXL-97
_cell_angle_alpha 90.00
_cell_angle_beta 109.7470(10)
_cell_angle_gamma 90.00
_cell_formula_units_Z 2
_cell_length_a 5.2436(5)
_cell_length_b 28.949(3)
_cell_length_c 5.4069(5)
_cell_measurement_reflns_used 5224
_cell_measurement_temperature 296(2)
_cell_measurement_theta_max 26.73
_cell_measurement_theta_min 2.81
_cell_volume 772.49(13)
_computing_cell_refinement 'SAINT-Plus (Bruker, 2007)'
_computing_data_collection 'APEX2 (Bruker, 2007)'
_computing_data_reduction 'SAINT-Plus (Bruker, 2007)'
_computing_molecular_graphics 'SHELXTL (Sheldrick, 2008a)'
_computing_publication_material 'SHELXTL (Sheldrick, 2008a)'
_computing_structure_refinement 'SHELXTL (Sheldrick, 2008a)'
_computing_structure_solution 'SHELXTL (Sheldrick, 2008a)'
_diffrn_ambient_temperature 296(2)
_diffrn_detector_area_resol_mean 8.3
_diffrn_measured_fraction_theta_full 0.999
_diffrn_measured_fraction_theta_max 0.999
_diffrn_measurement_device_type 'Bruker APEXII CCD diffractometer'
_diffrn_measurement_method 'Sets of exposures each taken over 0.5\% \w rotation'
_diffrn_radiation_monochromator graphite
_diffrn_radiation_source 'fine-focus sealed tube'
_diffrn_radiation_type MoK\a
_diffrn_radiation_wavelength 0.71073
_diffrn_reflns_av_R_equivalents 0.0168
_diffrn_reflns_av_sigmaI/netI 0.0127
_diffrn_reflns_limit_h_max 6
_diffrn_reflns_limit_h_min -6
_diffrn_reflns_limit_k_max 36
_diffrn_reflns_limit_k_min -36
_diffrn_reflns_limit_l_max 6
_diffrn_reflns_limit_l_min -6
_diffrn_reflns_number 8740
_diffrn_reflns_theta_full 26.73
_diffrn_reflns_theta_max 26.73
_diffrn_reflns_theta_min 2.81
_diffrn_standards_decay_% 0
_diffrn_standards_number 0
_exptl_absorpt_coefficient_mu 0.092
_exptl_absorpt_correction_T_max 0.9908
_exptl_absorpt_correction_T_min 0.9033
_exptl_absorpt_correction_type multi-scan
_exptl_absorpt_process_details '(SADABS; Sheldrick, 2008b)'
_exptl_crystal_colour colourless
_exptl_crystal_density_diffrn 1.274
_exptl_crystal_density_method 'not measured'
_exptl_crystal_description plate
_exptl_crystal_F_000 320
_exptl_crystal_size_max 0.58
_exptl_crystal_size_mid 0.16
_exptl_crystal_size_min 0.1
_refine_diff_density_max 0.160
_refine_diff_density_min -0.155
_refine_ls_extinction_method none
_refine_ls_goodness_of_fit_ref 1.068
_refine_ls_hydrogen_treatment mixed
_refine_ls_matrix_type full
_refine_ls_number_parameters 210
_refine_ls_number_reflns 1668
_refine_ls_number_restraints 7
_refine_ls_restrained_S_all 1.066
_refine_ls_R_factor_all 0.0358
_refine_ls_R_factor_gt 0.0344
_refine_ls_shift/su_max 0.000
_refine_ls_shift/su_mean 0.000
_refine_ls_structure_factor_coef Fsqd
_refine_ls_weighting_details 'calc w=1/[\s^2^(Fo^2^)+(0.0479P)^2^+0.1517P] where P=(Fo^2^+2Fc^2^)/3'
_refine_ls_weighting_scheme calc
_refine_ls_wR_factor_gt 0.0866
_refine_ls_wR_factor_ref 0.0876
_reflns_number_gt 1605
_reflns_number_total 1668
_reflns_threshold_expression >2sigma(I)
_cod_data_source_file sk3316.cif
_cod_data_source_block VI
_cod_original_sg_symbol_H-M 'P 21'
_cod_database_code 2017147
_cod_database_fobs_code 2017147

loop_
_symmetry_equiv_pos_as_xyz
'x, y, z'
'-x, y+1/2, -z'

loop_
_atom_site_type_symbol
_atom_site_label
_atom_site_fract_x
_atom_site_fract_y
_atom_site_fract_z
_atom_site_U_iso_or_equiv
_atom_site_adp_type
_atom_site_calc_flag
_atom_site_refinement_flags
_atom_site_occupancy
_atom_site_disorder_assembly
_atom_site_disorder_group
O O1A 0.9385(3) 0.65069(7) 0.8930(3) 0.0390(4) Uani d . 1 . .
O O2A 0.4907(3) 0.64146(6) 0.7469(3) 0.0346(4) Uani d . 1 . .
N N1A 0.9341(4) 0.66153(7) 0.3916(3) 0.0279(4) Uani d D 1 . .
H H1A 0.905(6) 0.6919(9) 0.421(5) 0.042 Uiso d D 1 . .
H H2A 0.934(6) 0.6593(11) 0.225(5) 0.042 Uiso d D 1 . .
H H3A 1.107(5) 0.6560(11) 0.496(5) 0.042 Uiso d D 1 . .
C C1A 0.7295(4) 0.63103(7) 0.4456(4) 0.0271(4) Uani d . 1 . .
H H11A 0.5513 0.6364 0.3125 0.033 Uiso calc R 1 . .
C C2A 0.8191(5) 0.58148(8) 0.4237(5) 0.0405(6) Uani d . 1 . .
H H21A 0.8277 0.5771 0.2489 0.049 Uiso calc R 1 . .
H H22A 1.0011 0.5775 0.5477 0.049 Uiso calc R 1 . .
C C3A 0.6425(6) 0.54422(8) 0.4730(5) 0.0412(6) Uani d . 1 . .
C C4A 0.4052(8) 0.53073(14) 0.2926(9) 0.0765(11) Uani d . 1 . .
H H41A 0.3421 0.5455 0.1304 0.092 Uiso calc R 1 . .
C C5A 0.2547(8) 0.49501(16) 0.3472(11) 0.0918(14) Uani d . 1 . .
H H51A 0.0895 0.4870 0.2224 0.110 Uiso calc R 1 . .
C C6A 0.3409(9) 0.47226(13) 0.5724(10) 0.0787(12) Uani d . 1 . .
H H61A 0.2446 0.4471 0.6017 0.094 Uiso calc R 1 . .
C C7A 0.5692(12) 0.48621(18) 0.7568(10) 0.1055(18) Uani d . 1 . .
H H71A 0.6269 0.4718 0.9201 0.127 Uiso calc R 1 . .
C C8A 0.7201(11) 0.52176(16) 0.7079(8) 0.0890(14) Uani d . 1 . .
H H81A 0.8793 0.5306 0.8388 0.107 Uiso calc R 1 . .
C C9A 0.7166(4) 0.64203(7) 0.7192(4) 0.0259(4) Uani d . 1 . .
O O1B 0.3408(3) 0.73557(6) 0.4192(3) 0.0342(4) Uani d . 1 . .
O O2B 0.7839(3) 0.74939(6) 0.5546(3) 0.0334(4) Uani d . 1 . .
N N1B 0.3259(4) 0.73038(7) 0.9067(3) 0.0269(4) Uani d D 1 . .
H H1B 0.328(6) 0.7331(11) 1.075(5) 0.040 Uiso d D 1 . .
H H2B 0.342(6) 0.7006(8) 0.879(6) 0.040 Uiso d D 1 . .
H H3B 0.170(5) 0.7409(10) 0.798(5) 0.040 Uiso d D 1 . .
C C1B 0.5597(4) 0.75489(7) 0.8694(4) 0.0251(4) Uani d . 1 . .
H H11B 0.7262 0.7418 0.9936 0.030 Uiso calc R 1 . .
C C2B 0.5533(5) 0.80673(8) 0.9319(4) 0.0344(5) Uani d . 1 . .
H H21B 0.4817 0.8096 1.0768 0.041 Uiso calc R 1 . .
C C3B 0.3685(7) 0.83414(9) 0.7024(6) 0.0505(7) Uani d . 1 . .
H H31B 0.1936 0.8189 0.6378 0.061 Uiso calc R 1 . .
H H32B 0.4442 0.8340 0.5617 0.061 Uiso calc R 1 . .
C C4B 0.3273(10) 0.88379(12) 0.7704(11) 0.0881(13) Uani d . 1 . .
H H41B 0.1837 0.8974 0.6284 0.132 Uiso calc R 1 . .
H H42B 0.4915 0.9009 0.7983 0.132 Uiso calc R 1 . .
H H43B 0.2807 0.8845 0.9274 0.132 Uiso calc R 1 . .
C C5B 0.8413(7) 0.82552(13) 1.0286(8) 0.0667(9) Uani d . 1 . .
H H51B 0.9535 0.8060 1.1661 0.100 Uiso calc R 1 . .
H H52B 0.8411 0.8563 1.0949 0.100 Uiso calc R 1 . .
H H53B 0.9110 0.8261 0.8857 0.100 Uiso calc R 1 . .
C C6B 0.5614(4) 0.74567(7) 0.5903(4) 0.0242(4) Uani d . 1 . .

loop_
_atom_site_aniso_label
_atom_site_aniso_U_11
_atom_site_aniso_U_22
_atom_site_aniso_U_33
_atom_site_aniso_U_12
_atom_site_aniso_U_13
_atom_site_aniso_U_23
O1A 0.0334(8) 0.0643(12) 0.0210(7) -0.0068(8) 0.0113(6) -0.0047(7)
O2A 0.0312(7) 0.0442(9) 0.0348(8) 0.0015(7) 0.0193(7) -0.0005(7)
N1A 0.0301(9) 0.0371(10) 0.0185(8) -0.0041(8) 0.0107(7) -0.0032(7)
C1A 0.0257(9) 0.0344(10) 0.0229(9) -0.0025(8) 0.0104(8) -0.0026(8)
C2A 0.0512(14) 0.0360(12) 0.0450(13) -0.0035(11) 0.0303(11) -0.0083(11)
C3A 0.0505(14) 0.0308(11) 0.0517(15) -0.0017(10) 0.0296(12) -0.0082(10)
C4A 0.063(2) 0.063(2) 0.089(3) -0.0087(17) 0.0055(19) 0.0200(19)
C5A 0.053(2) 0.075(3) 0.130(4) -0.0192(19) 0.009(2) 0.011(3)
C6A 0.081(3) 0.0498(18) 0.121(4) -0.0141(18) 0.055(3) 0.007(2)
C7A 0.135(4) 0.090(3) 0.088(3) -0.047(3) 0.033(3) 0.022(3)
C8A 0.114(3) 0.084(3) 0.058(2) -0.047(3) 0.015(2) 0.0106(19)
C9A 0.0312(10) 0.0273(10) 0.0228(10) 0.0010(8) 0.0139(8) 0.0012(8)
O1B 0.0330(8) 0.0512(10) 0.0200(7) -0.0069(7) 0.0113(6) -0.0050(7)
O2B 0.0292(7) 0.0462(9) 0.0295(7) 0.0022(7) 0.0159(6) -0.0004(7)
N1B 0.0304(9) 0.0336(9) 0.0191(8) -0.0025(8) 0.0115(7) -0.0013(7)
C1B 0.0222(9) 0.0346(10) 0.0191(8) 0.0004(8) 0.0078(7) -0.0009(8)
C2B 0.0392(12) 0.0376(12) 0.0309(11) -0.0080(10) 0.0178(9) -0.0108(9)
C3B 0.0592(17) 0.0371(13) 0.0561(16) 0.0057(12) 0.0206(13) 0.0029(12)
C4B 0.104(3) 0.0377(17) 0.135(4) 0.0096(18) 0.057(3) 0.002(2)
C5B 0.0501(16) 0.0620(19) 0.083(2) -0.0231(14) 0.0165(16) -0.0276(17)
C6B 0.0273(9) 0.0271(10) 0.0203(9) 0.0034(8) 0.0108(7) 0.0019(7)

loop_
_atom_type_symbol
_atom_type_description
_atom_type_scat_dispersion_real
_atom_type_scat_dispersion_imag
_atom_type_scat_source
C C 0.0033 0.0016 'International Tables Vol C Tables 4.2.6.8 and 6.1.1.4'
H H 0.0000 0.0000 'International Tables Vol C Tables 4.2.6.8 and 6.1.1.4'
N N 0.0061 0.0033 'International Tables Vol C Tables 4.2.6.8 and 6.1.1.4'
O O 0.0106 0.0060 'International Tables Vol C Tables 4.2.6.8 and 6.1.1.4'

loop_
_geom_angle_atom_site_label_1
_geom_angle_atom_site_label_2
_geom_angle_atom_site_label_3
_geom_angle_site_symmetry_1
_geom_angle_site_symmetry_3
_geom_angle
_geom_angle_publ_flag
C1A N1A H1A . . 111.3(19) ?
C1A N1A H2A . . 113.2(19) ?
H1A N1A H2A . . 107(3) ?
C1A N1A H3A . . 113.9(19) ?
H1A N1A H3A . . 105(3) ?
H2A N1A H3A . . 106(3) ?
N1A C1A C2A . . 106.29(18) ?
N1A C1A C9A . . 109.50(17) ?
C2A C1A C9A . . 112.59(18) ?
N1A C1A H11A . . 109.5 ?
C2A C1A H11A . . 109.5 ?
C9A C1A H11A . . 109.5 ?
C3A C2A C1A . . 115.90(19) ?
C3A C2A H21A . . 108.3 ?
C1A C2A H21A . . 108.3 ?
C3A C2A H22A . . 108.3 ?
C1A C2A H22A . . 108.3 ?
H21A C2A H22A . . 107.4 ?
C4A C3A C8A . . 116.5(3) ?
C4A C3A C2A . . 123.4(3) ?
C8A C3A C2A . . 120.0(3) ?
C3A C4A C5A . . 120.7(4) ?
C3A C4A H41A . . 119.6 ?
C5A C4A H41A . . 119.6 ?
C6A C5A C4A . . 121.6(4) ?
C6A C5A H51A . . 119.2 ?
C4A C5A H51A . . 119.2 ?
C5A C6A C7A . . 118.6(4) ?
C5A C6A H61A . . 120.7 ?
C7A C6A H61A . . 120.7 ?
C6A C7A C8A . . 120.7(4) ?
C6A C7A H71A . . 119.6 ?
C8A C7A H71A . . 119.6 ?
C3A C8A C7A . . 121.8(4) ?
C3A C8A H81A . . 119.1 ?
C7A C8A H81A . . 119.1 ?
O2A C9A O1A . . 126.50(19) ?
O2A C9A C1A . . 117.82(18) ?
O1A C9A C1A . . 115.67(17) ?
C1B N1B H1B . . 111.3(18) ?
C1B N1B H2B . . 108(2) ?
H1B N1B H2B . . 107(3) ?
C1B N1B H3B . . 111.5(19) ?
H1B N1B H3B . . 109(3) ?
H2B N1B H3B . . 110(3) ?
N1B C1B C6B . . 109.21(16) ?
N1B C1B C2B . . 110.78(17) ?
C6B C1B C2B . . 113.10(17) ?
N1B C1B H11B . . 107.9 ?
C6B C1B H11B . . 107.9 ?
C2B C1B H11B . . 107.9 ?
C3B C2B C5B . . 112.3(3) ?
C3B C2B C1B . . 112.68(19) ?
C5B C2B C1B . . 109.3(2) ?
C3B C2B H21B . . 107.4 ?
C5B C2B H21B . . 107.4 ?
C1B C2B H21B . . 107.4 ?
C2B C3B C4B . . 113.7(3) ?
C2B C3B H31B . . 108.8 ?
C4B C3B H31B . . 108.8 ?
C2B C3B H32B . . 108.8 ?
C4B C3B H32B . . 108.8 ?
H31B C3B H32B . . 107.7 ?
C3B C4B H41B . . 109.5 ?
C3B C4B H42B . . 109.5 ?
H41B C4B H42B . . 109.5 ?
C3B C4B H43B . . 109.5 ?
H41B C4B H43B . . 109.5 ?
H42B C4B H43B . . 109.5 ?
C2B C5B H51B . . 109.5 ?
C2B C5B H52B . . 109.5 ?
H51B C5B H52B . . 109.5 ?
C2B C5B H53B . . 109.5 ?
H51B C5B H53B . . 109.5 ?
H52B C5B H53B . . 109.5 ?
O1B C6B O2B . . 125.84(17) ?
O1B C6B C1B . . 117.25(17) ?
O2B C6B C1B . . 116.91(17) ?

loop_
_geom_bond_atom_site_label_1
_geom_bond_atom_site_label_2
_geom_bond_site_symmetry_2
_geom_bond_distance
_geom_bond_publ_flag
O1A C9A . 1.249(3) ?
O2A C9A . 1.243(2) ?
N1A C1A . 1.493(3) ?
N1A H1A . 0.91(2) ?
N1A H2A . 0.90(2) ?
N1A H3A . 0.90(2) ?
C1A C2A . 1.526(3) ?
C1A C9A . 1.537(3) ?
C1A H11A . 0.9800 ?
C2A C3A . 1.503(3) ?
C2A H21A . 0.9700 ?
C2A H22A . 0.9700 ?
C3A C4A . 1.353(5) ?
C3A C8A . 1.361(5) ?
C4A C5A . 1.392(6) ?
C4A H41A . 0.9300 ?
C5A C6A . 1.322(7) ?
C5A H51A . 0.9300 ?
C6A C7A . 1.336(7) ?
C6A H61A . 0.9300 ?
C7A C8A . 1.377(6) ?
C7A H71A . 0.9300 ?
C8A H81A . 0.9300 ?
O1B C6B . 1.248(2) ?
O2B C6B . 1.250(2) ?
N1B C1B . 1.488(3) ?
N1B H1B . 0.91(2) ?
N1B H2B . 0.88(2) ?
N1B H3B . 0.88(2) ?
C1B C6B . 1.536(3) ?
C1B C2B . 1.541(3) ?
C1B H11B . 0.9800 ?
C2B C3B . 1.515(4) ?
C2B C5B . 1.522(4) ?
C2B H21B . 0.9800 ?
C3B C4B . 1.517(5) ?
C3B H31B . 0.9700 ?
C3B H32B . 0.9700 ?
C4B H41B . 0.9600 ?
C4B H42B . 0.9600 ?
C4B H43B . 0.9600 ?
C5B H51B . 0.9600 ?
C5B H52B . 0.9600 ?
C5B H53B . 0.9600 ?

loop_
_geom_hbond_atom_site_label_D
_geom_hbond_atom_site_label_H
_geom_hbond_atom_site_label_A
_geom_hbond_site_symmetry_A
_geom_hbond_distance_DH
_geom_hbond_distance_HA
_geom_hbond_distance_DA
_geom_hbond_angle_DHA
N1A H1A O2B . 0.91(2) 2.00(2) 2.887(3) 162(3)
N1A H2A O1A 1_554 0.90(2) 1.82(2) 2.722(2) 176(3)
N1A H3A O2A 1_655 0.90(2) 2.06(2) 2.959(3) 177(3)
N1B H1B O1B 1_556 0.91(2) 1.84(2) 2.750(2) 177(3)
N1B H2B O2A . 0.88(2) 2.10(2) 2.937(3) 157(3)
N1B H3B O2B 1_455 0.88(2) 2.02(2) 2.890(2) 166(3)

loop_
_geom_torsion_atom_site_label_1
_geom_torsion_atom_site_label_2
_geom_torsion_atom_site_label_3
_geom_torsion_atom_site_label_4
_geom_torsion_site_symmetry_1
_geom_torsion_site_symmetry_2
_geom_torsion_site_symmetry_3
_geom_torsion_site_symmetry_4
_geom_torsion
_geom_torsion_publ_flag
N1A C1A C2A C3A . . . . 179.6(2) ?
C9A C1A C2A C3A . . . . 59.7(3) ?
C1A C2A C3A C4A . . . . 78.8(4) ?
C1A C2A C3A C8A . . . . -101.9(4) ?
C8A C3A C4A C5A . . . . -1.2(6) ?
C2A C3A C4A C5A . . . . 178.0(4) ?
C3A C4A C5A C6A . . . . -2.0(8) ?
C4A C5A C6A C7A . . . . 4.5(8) ?
C5A C6A C7A C8A . . . . -3.8(9) ?
C4A C3A C8A C7A . . . . 1.9(7) ?
C2A C3A C8A C7A . . . . -177.4(5) ?
C6A C7A C8A C3A . . . . 0.6(9) ?
N1A C1A C9A O2A . . . . 141.5(2) ?
C2A C1A C9A O2A . . . . -100.4(2) ?
N1A C1A C9A O1A . . . . -38.6(3) ?
C2A C1A C9A O1A . . . . 79.4(2) ?
N1B C1B C2B C3B . . . . -83.0(2) ?
C6B C1B C2B C3B . . . . 39.9(3) ?
N1B C1B C2B C5B . . . . 151.3(2) ?
C6B C1B C2B C5B . . . . -85.7(3) ?
C5B C2B C3B C4B . . . . -64.2(4) ?
C1B C2B C3B C4B . . . . 171.8(3) ?
N1B C1B C6B O1B . . . . 24.8(3) ?
C2B C1B C6B O1B . . . . -99.0(2) ?
N1B C1B C6B O2B . . . . -155.76(18) ?
C2B C1B C6B O2B . . . . 80.4(2) ?

loop_
_cod_related_entry_id
_cod_related_entry_database
_cod_related_entry_code
1 ChemSpider 30654164
